data_4115943
loop_
_publ_author_name
'Atsushi Kawachi'
'Kohei Tamao'

_publ_section_title
;
 Structures of [(Amino)phenylsilyl]lithiums and Related Compounds in
 Solution and in the Solid State
;
_journal_name_full 'Journal of the American Chemical Society'
_journal_page_first 1919
_journal_page_last 1926
_journal_paper_doi 10.1021/ja993101+
_journal_volume 122
_journal_year 2000
_chemical_formula_moiety 'C24 H21 N Si '
_chemical_formula_sum 'C24 H21 N Si'
_chemical_formula_weight 351.52
_space_group_IT_number 14
_symmetry_cell_setting monoclinic
_symmetry_Int_Tables_number 14
_symmetry_space_group_name_Hall '-P 2yn'
_symmetry_space_group_name_H-M 'P 1 21/n 1'
_audit_creation_date 'Tue Jun 23 22:53:17 1998'
_audit_creation_method 'from TEXRAY.INF file'
_cell_angle_alpha 90
_cell_angle_beta 103.887(3)
_cell_angle_gamma 90
_cell_formula_units_Z 4
_cell_length_a 9.4557(5)
_cell_length_b 20.739(1)
_cell_length_c 10.0569(6)
_cell_measurement_reflns_used 0
_cell_measurement_temperature 203.2
_cell_measurement_theta_max 0.0
_cell_measurement_theta_min 0.0
_cell_volume 1914.53(18)
_computing_cell_refinement 'MSC/AFC Diffractometer Control'
_computing_data_collection 'MSC/AFC Diffractometer Control'
_computing_data_reduction teXsan
_computing_publication_material teXsan
_computing_structure_refinement teXsan
_diffrn_ambient_temperature 203.2
_diffrn_detector_area_resol_mean 0.010000
_diffrn_measurement_device_type 'Rigaku RAXIS-IV'
_diffrn_radiation_detector 'Imaging Plate'
_diffrn_radiation_monochromator graphite
_diffrn_radiation_source 'Rigaku rotating anode'
_diffrn_radiation_type 'Mo K\a'
_diffrn_radiation_wavelength 0.7107
_diffrn_reflns_av_R_equivalents 0.000
_diffrn_reflns_av_sigmaI/netI 0.039
_diffrn_reflns_limit_h_max 0
_diffrn_reflns_limit_h_min -12
_diffrn_reflns_limit_k_max 27
_diffrn_reflns_limit_k_min 0
_diffrn_reflns_limit_l_max 13
_diffrn_reflns_limit_l_min -12
_diffrn_reflns_number 4236
_diffrn_reflns_reduction_process 'Lp corrections applied'
_diffrn_reflns_theta_max 0.00
_diffrn_reflns_theta_min 0.00
_exptl_absorpt_coefficient_mu 0.129
_exptl_absorpt_correction_type none
_exptl_crystal_colour colorless
_exptl_crystal_density_diffrn 1.219
_exptl_crystal_description prismatic
_exptl_crystal_F_000 744.00
_exptl_crystal_size_max 0.600
_exptl_crystal_size_mid 0.500
_exptl_crystal_size_min 0.500
_refine_diff_density_max 0.39
_refine_diff_density_min -0.50
_refine_ls_extinction_coef 0.045(8)
_refine_ls_extinction_method 'Zachariasen(1967) type 2 gaussian isotropic'
_refine_ls_goodness_of_fit_ref 1.151
_refine_ls_hydrogen_treatment refall
_refine_ls_matrix_type full
_refine_ls_number_constraints 0
_refine_ls_number_parameters 320
_refine_ls_number_reflns 3165
_refine_ls_number_restraints 0
_refine_ls_R_factor_all 0.0617
_refine_ls_R_factor_gt 0.0617
_refine_ls_shift/su_max 0.0012
_refine_ls_shift/su_mean 0.0000
_refine_ls_structure_factor_coef F
_refine_ls_weighting_details 'w = 1/[\s^2^(Fo) + 0.00511|Fo|^2^]'
_refine_ls_weighting_scheme calc
_refine_ls_wR_factor_gt 0.0908
_refine_ls_wR_factor_ref 0.0908
_reflns_number_gt 3165
_reflns_number_total 4236
_reflns_threshold_expression >2.0sigma(I)
_cod_data_source_file ja9931012B_4.cif
_cod_data_source_block Compound-18
_cod_original_cell_volume 1914.5200
_cod_original_sg_symbol_H-M 'P 21/n '
_cod_original_formula_sum 'C24 H21 N Si '
_cod_database_code 4115943

loop_
_symmetry_equiv_pos_as_xyz
x,y,z
1/2-x,1/2+y,1/2-z
-x,-y,-z
1/2+x,1/2-y,1/2+z

loop_
_atom_site_label
_atom_site_type_symbol
_atom_site_fract_x
_atom_site_fract_y
_atom_site_fract_z
_atom_site_U_iso_or_equiv
_atom_site_adp_type
_atom_site_occupancy
_atom_site_calc_flag
Si(1) Si 1.00216(6) 0.16721(3) 0.79363(6) 0.0361(2) Uani 1.00 d
N(1) N 1.1211(2) 0.10731(9) 0.8758(2) 0.0394(5) Uani 1.00 d
C(1) C 1.0750(2) 0.2149(1) 0.6685(2) 0.0393(6) Uani 1.00 d
C(2) C 1.0191(3) 0.2144(1) 0.5284(3) 0.0465(7) Uani 1.00 d
C(3) C 1.0730(3) 0.2552(1) 0.4423(3) 0.0550(8) Uani 1.00 d
C(4) C 1.1848(4) 0.2966(2) 0.4980(4) 0.0626(9) Uani 1.00 d
C(5) C 1.2430(4) 0.2982(2) 0.6367(4) 0.0680(10) Uani 1.00 d
C(6) C 1.1887(3) 0.2580(1) 0.7217(3) 0.0560(8) Uani 1.00 d
C(7) C 0.8164(2) 0.1352(1) 0.7150(2) 0.0377(5) Uani 1.00 d
C(8) C 0.7058(3) 0.1772(1) 0.6467(3) 0.0426(6) Uani 1.00 d
C(9) C 0.5626(3) 0.1564(1) 0.6055(3) 0.0506(7) Uani 1.00 d
C(10) C 0.5270(3) 0.0941(2) 0.6310(3) 0.0563(8) Uani 1.00 d
C(11) C 0.6351(3) 0.0517(1) 0.6970(3) 0.0524(7) Uani 1.00 d
C(12) C 0.7781(3) 0.0723(1) 0.7384(3) 0.0442(6) Uani 1.00 d
C(13) C 1.1776(2) 0.0566(1) 0.8105(2) 0.0386(6) Uani 1.00 d
C(14) C 1.1351(3) 0.0500(1) 0.6688(3) 0.0424(6) Uani 1.00 d
C(15) C 1.1894(3) 0.0009(1) 0.6028(3) 0.0476(7) Uani 1.00 d
C(16) C 1.2869(3) -0.0433(1) 0.6759(3) 0.0551(8) Uani 1.00 d
C(17) C 1.3301(3) -0.0373(1) 0.8171(3) 0.0557(8) Uani 1.00 d
C(18) C 1.2763(3) 0.0117(1) 0.8839(3) 0.0464(7) Uani 1.00 d
C(19) C 1.1608(2) 0.1101(1) 1.0240(2) 0.0364(5) Uani 1.00 d
C(20) C 1.2935(3) 0.1362(1) 1.0939(3) 0.0427(6) Uani 1.00 d
C(21) C 1.3264(3) 0.1416(1) 1.2353(3) 0.0510(7) Uani 1.00 d
C(22) C 1.2265(3) 0.1215(1) 1.3075(3) 0.0527(7) Uani 1.00 d
C(23) C 1.0963(3) 0.0954(1) 1.2386(3) 0.0507(7) Uani 1.00 d
C(24) C 1.0624(3) 0.0893(1) 1.0970(3) 0.0436(6) Uani 1.00 d
H(1) H 0.992(3) 0.207(1) 0.901(2) 0.034(6) Uiso 1.00 calc

loop_
_atom_site_aniso_label
_atom_site_aniso_U_11
_atom_site_aniso_U_22
_atom_site_aniso_U_33
_atom_site_aniso_U_12
_atom_site_aniso_U_13
_atom_site_aniso_U_23
Si(1) 0.0359(3) 0.0386(4) 0.0341(3) 0.0008(2) 0.0092(2) 0.0010(2)
N(1) 0.045(1) 0.040(1) 0.0324(10) 0.0056(8) 0.0071(8) -0.0012(8)
C(1) 0.039(1) 0.041(1) 0.039(1) 0.0017(9) 0.0116(9) 0.0010(9)
C(2) 0.051(1) 0.050(1) 0.040(1) -0.002(1) 0.013(1) 0.003(1)
C(3) 0.066(2) 0.059(2) 0.046(1) 0.002(1) 0.025(1) 0.006(1)
C(4) 0.073(2) 0.058(2) 0.069(2) -0.002(1) 0.040(2) 0.015(2)
C(5) 0.065(2) 0.067(2) 0.075(2) -0.024(2) 0.021(2) 0.004(2)
C(6) 0.054(1) 0.060(2) 0.053(2) -0.016(1) 0.011(1) 0.002(1)
C(7) 0.039(1) 0.039(1) 0.035(1) 0.0016(9) 0.0118(8) 0.0007(9)
C(8) 0.044(1) 0.043(1) 0.041(1) 0.0010(9) 0.0091(10) 0.0028(10)
C(9) 0.043(1) 0.056(2) 0.051(1) 0.005(1) 0.007(1) 0.006(1)
C(10) 0.042(1) 0.065(2) 0.061(2) -0.008(1) 0.009(1) 0.002(1)
C(11) 0.050(1) 0.048(1) 0.060(2) -0.008(1) 0.015(1) 0.002(1)
C(12) 0.047(1) 0.042(1) 0.046(1) 0.0016(10) 0.015(1) 0.001(1)
C(13) 0.035(1) 0.040(1) 0.042(1) -0.0024(8) 0.0120(9) 0.0009(9)
C(14) 0.041(1) 0.047(1) 0.041(1) -0.0012(9) 0.0124(9) -0.001(1)
C(15) 0.045(1) 0.051(1) 0.050(1) -0.004(1) 0.017(1) -0.006(1)
C(16) 0.052(1) 0.051(1) 0.066(2) 0.005(1) 0.023(1) -0.009(1)
C(17) 0.049(1) 0.050(1) 0.069(2) 0.008(1) 0.016(1) 0.000(1)
C(18) 0.043(1) 0.050(1) 0.045(1) 0.004(1) 0.0099(10) 0.003(1)
C(19) 0.038(1) 0.037(1) 0.036(1) 0.0020(8) 0.0099(8) 0.0023(9)
C(20) 0.042(1) 0.044(1) 0.041(1) -0.0021(10) 0.0077(9) 0.004(1)
C(21) 0.054(1) 0.048(1) 0.046(1) 0.000(1) 0.002(1) 0.000(1)
C(22) 0.065(2) 0.054(2) 0.037(1) 0.011(1) 0.008(1) 0.000(1)
C(23) 0.055(1) 0.058(2) 0.042(1) 0.009(1) 0.019(1) 0.011(1)
C(24) 0.043(1) 0.047(1) 0.043(1) 0.0018(10) 0.0139(10) 0.007(1)

loop_
_atom_type_symbol
_atom_type_description
_atom_type_scat_dispersion_real
_atom_type_scat_dispersion_imag
_atom_type_scat_source
C C 0.003 0.002
;International Tables for Crystallography
(1992, Vol. C, Tables 4.2.6.8 and 6.1.1.1)
;
H H 0.000 0.000
;International Tables for Crystallography
(1992, Vol. C, Table 6.1.1.2)
;
N N 0.006 0.003
;International Tables for Crystallography
(1992, Vol. C, Tables 4.2.6.8 and 6.1.1.1)
;
Si Si 0.082 0.070
;International Tables for Crystallography
(1992, Vol. C, Tables 4.2.6.8 and 6.1.1.1)
;

loop_
_geom_angle_atom_site_label_1
_geom_angle_atom_site_label_2
_geom_angle_atom_site_label_3
_geom_angle
_geom_angle_site_symmetry_1
_geom_angle_site_symmetry_2
_geom_angle_site_symmetry_3
_geom_angle_publ_flag
N(1) Si(1) C(1) 113.46(10) 1_555 1_555 1_555 yes
N(1) Si(1) C(7) 112.46(10) 1_555 1_555 1_555 yes
N(1) Si(1) H(1) 102.2(10) 1_555 1_555 1_555 no
C(1) Si(1) C(7) 111.5(1) 1_555 1_555 1_555 yes
C(1) Si(1) H(1) 108.5(10) 1_555 1_555 1_555 no
C(7) Si(1) H(1) 108.1(10) 1_555 1_555 1_555 no
Si(1) N(1) C(13) 125.7(2) 1_555 1_555 1_555 yes
Si(1) N(1) C(19) 115.9(1) 1_555 1_555 1_555 yes
C(13) N(1) C(19) 118.4(2) 1_555 1_555 1_555 yes
Si(1) C(1) C(2) 125.0(2) 1_555 1_555 1_555 yes
Si(1) C(1) C(6) 117.1(2) 1_555 1_555 1_555 yes
C(2) C(1) C(6) 117.7(2) 1_555 1_555 1_555 yes
C(1) C(2) C(3) 121.5(3) 1_555 1_555 1_555 yes
C(1) C(2) H(2) 121(2) 1_555 1_555 1_555 no
C(3) C(2) H(2) 117(2) 1_555 1_555 1_555 no
C(2) C(3) C(4) 119.2(3) 1_555 1_555 1_555 yes
C(2) C(3) H(3) 121(2) 1_555 1_555 1_555 no
C(4) C(3) H(3) 119(2) 1_555 1_555 1_555 no
C(3) C(4) C(5) 120.7(3) 1_555 1_555 1_555 yes
C(3) C(4) H(4) 115(1) 1_555 1_555 1_555 no
C(5) C(4) H(4) 123(1) 1_555 1_555 1_555 no
C(4) C(5) C(6) 119.9(3) 1_555 1_555 1_555 yes
C(4) C(5) H(5) 121(2) 1_555 1_555 1_555 no
C(6) C(5) H(5) 118(2) 1_555 1_555 1_555 no
C(1) C(6) C(5) 120.9(3) 1_555 1_555 1_555 yes
C(1) C(6) H(6) 118(2) 1_555 1_555 1_555 no
C(5) C(6) H(6) 120(2) 1_555 1_555 1_555 no
Si(1) C(7) C(8) 120.0(2) 1_555 1_555 1_555 yes
Si(1) C(7) C(12) 121.2(2) 1_555 1_555 1_555 yes
C(8) C(7) C(12) 118.1(2) 1_555 1_555 1_555 yes
C(7) C(8) C(9) 120.8(2) 1_555 1_555 1_555 yes
C(7) C(8) H(7) 116(1) 1_555 1_555 1_555 no
C(9) C(8) H(7) 123(1) 1_555 1_555 1_555 no
C(8) C(9) C(10) 120.1(2) 1_555 1_555 1_555 yes
C(8) C(9) H(8) 116(2) 1_555 1_555 1_555 no
C(10) C(9) H(8) 123(2) 1_555 1_555 1_555 no
C(9) C(10) C(11) 119.9(2) 1_555 1_555 1_555 yes
C(9) C(10) H(9) 120(1) 1_555 1_555 1_555 no
C(11) C(10) H(9) 119(1) 1_555 1_555 1_555 no
C(10) C(11) C(12) 120.2(2) 1_555 1_555 1_555 yes
C(10) C(11) H(10) 118(1) 1_555 1_555 1_555 no
C(12) C(11) H(10) 121(1) 1_555 1_555 1_555 no
C(7) C(12) C(11) 120.9(2) 1_555 1_555 1_555 yes
C(7) C(12) H(11) 118(2) 1_555 1_555 1_555 no
C(11) C(12) H(11) 120(2) 1_555 1_555 1_555 no
N(1) C(13) C(14) 120.1(2) 1_555 1_555 1_555 yes
N(1) C(13) C(18) 122.0(2) 1_555 1_555 1_555 yes
C(14) C(13) C(18) 117.9(2) 1_555 1_555 1_555 yes
C(13) C(14) C(15) 121.0(2) 1_555 1_555 1_555 yes
C(13) C(14) H(12) 120(1) 1_555 1_555 1_555 no
C(15) C(14) H(12) 118(1) 1_555 1_555 1_555 no
C(14) C(15) C(16) 120.8(3) 1_555 1_555 1_555 yes
C(14) C(15) H(13) 116(1) 1_555 1_555 1_555 no
C(16) C(15) H(13) 123(1) 1_555 1_555 1_555 no
C(15) C(16) C(17) 118.7(3) 1_555 1_555 1_555 yes
C(15) C(16) H(14) 121(2) 1_555 1_555 1_555 no
C(17) C(16) H(14) 120(2) 1_555 1_555 1_555 no
C(16) C(17) C(18) 120.9(3) 1_555 1_555 1_555 yes
C(16) C(17) H(15) 115(2) 1_555 1_555 1_555 no
C(18) C(17) H(15) 123(2) 1_555 1_555 1_555 no
C(13) C(18) C(17) 120.7(3) 1_555 1_555 1_555 yes
C(13) C(18) H(16) 120(2) 1_555 1_555 1_555 no
C(17) C(18) H(16) 118(2) 1_555 1_555 1_555 no
N(1) C(19) C(20) 121.0(2) 1_555 1_555 1_555 yes
N(1) C(19) C(24) 119.5(2) 1_555 1_555 1_555 yes
C(20) C(19) C(24) 119.5(2) 1_555 1_555 1_555 yes
C(19) C(20) C(21) 120.2(2) 1_555 1_555 1_555 yes
C(19) C(20) H(17) 115(1) 1_555 1_555 1_555 no
C(21) C(20) H(17) 124(1) 1_555 1_555 1_555 no
C(20) C(21) C(22) 120.0(3) 1_555 1_555 1_555 yes
C(20) C(21) H(18) 115(2) 1_555 1_555 1_555 no
C(22) C(21) H(18) 124(2) 1_555 1_555 1_555 no
C(21) C(22) C(23) 119.8(2) 1_555 1_555 1_555 yes
C(21) C(22) H(19) 119(2) 1_555 1_555 1_555 no
C(23) C(22) H(19) 120(2) 1_555 1_555 1_555 no
C(22) C(23) C(24) 120.8(2) 1_555 1_555 1_555 yes
C(22) C(23) H(20) 118(1) 1_555 1_555 1_555 no
C(24) C(23) H(20) 120(1) 1_555 1_555 1_555 no
C(19) C(24) C(23) 119.7(2) 1_555 1_555 1_555 yes
C(19) C(24) H(21) 117(1) 1_555 1_555 1_555 no
C(23) C(24) H(21) 122(1) 1_555 1_555 1_555 no

loop_
_geom_bond_atom_site_label_1
_geom_bond_atom_site_label_2
_geom_bond_distance
_geom_bond_site_symmetry_1
_geom_bond_site_symmetry_2
_geom_bond_publ_flag
Si(1) N(1) 1.745(2) 1_555 1_555 yes
Si(1) C(1) 1.858(2) 1_555 1_555 yes
Si(1) C(7) 1.867(2) 1_555 1_555 yes
N(1) C(13) 1.411(3) 1_555 1_555 yes
N(1) C(19) 1.448(3) 1_555 1_555 yes
C(1) C(2) 1.382(3) 1_555 1_555 yes
C(1) C(6) 1.401(4) 1_555 1_555 yes
C(2) C(3) 1.390(4) 1_555 1_555 yes
C(3) C(4) 1.374(4) 1_555 1_555 yes
C(4) C(5) 1.372(5) 1_555 1_555 yes
C(5) C(6) 1.378(4) 1_555 1_555 yes
C(7) C(8) 1.406(3) 1_555 1_555 yes
C(7) C(12) 1.389(3) 1_555 1_555 yes
C(8) C(9) 1.386(4) 1_555 1_555 yes
C(9) C(10) 1.376(4) 1_555 1_555 yes
C(10) C(11) 1.389(4) 1_555 1_555 yes
C(11) C(12) 1.383(4) 1_555 1_555 yes
C(13) C(14) 1.391(3) 1_555 1_555 yes
C(13) C(18) 1.398(3) 1_555 1_555 yes
C(14) C(15) 1.381(4) 1_555 1_555 yes
C(15) C(16) 1.381(4) 1_555 1_555 yes
C(16) C(17) 1.385(4) 1_555 1_555 yes
C(17) C(18) 1.380(4) 1_555 1_555 yes
C(19) C(20) 1.392(3) 1_555 1_555 yes
C(19) C(24) 1.386(3) 1_555 1_555 yes
C(20) C(21) 1.385(4) 1_555 1_555 yes
C(21) C(22) 1.387(4) 1_555 1_555 yes
C(22) C(23) 1.371(4) 1_555 1_555 yes
C(23) C(24) 1.388(4) 1_555 1_555 yes

loop_
_geom_torsion_atom_site_label_1
_geom_torsion_atom_site_label_2
_geom_torsion_atom_site_label_3
_geom_torsion_atom_site_label_4
_geom_torsion
_geom_torsion_site_symmetry_1
_geom_torsion_site_symmetry_2
_geom_torsion_site_symmetry_3
_geom_torsion_site_symmetry_4
_geom_torsion_publ_flag
Si(1) N(1) C(13) C(14) -2.2(3) 1_555 1_555 1_555 1_555 yes
Si(1) N(1) C(13) C(18) 177.9(2) 1_555 1_555 1_555 1_555 yes
Si(1) N(1) C(19) C(20) -100.3(2) 1_555 1_555 1_555 1_555 yes
Si(1) N(1) C(19) C(24) 76.6(2) 1_555 1_555 1_555 1_555 yes
Si(1) C(1) C(2) C(3) 175.1(2) 1_555 1_555 1_555 1_555 yes
Si(1) C(1) C(6) C(5) -175.9(3) 1_555 1_555 1_555 1_555 yes
Si(1) C(7) C(8) C(9) -170.4(2) 1_555 1_555 1_555 1_555 yes
Si(1) C(7) C(12) C(11) 170.4(2) 1_555 1_555 1_555 1_555 yes
N(1) Si(1) C(1) C(2) 113.1(2) 1_555 1_555 1_555 1_555 yes
N(1) Si(1) C(1) C(6) -71.6(2) 1_555 1_555 1_555 1_555 yes
N(1) Si(1) C(7) C(8) 178.8(2) 1_555 1_555 1_555 1_555 yes
N(1) Si(1) C(7) C(12) 8.0(2) 1_555 1_555 1_555 1_555 yes
N(1) C(13) C(14) C(15) 179.7(2) 1_555 1_555 1_555 1_555 yes
N(1) C(13) C(18) C(17) -179.7(2) 1_555 1_555 1_555 1_555 yes
N(1) C(19) C(20) C(21) 176.6(2) 1_555 1_555 1_555 1_555 yes
N(1) C(19) C(24) C(23) -176.2(2) 1_555 1_555 1_555 1_555 yes
C(1) Si(1) N(1) C(13) -58.2(2) 1_555 1_555 1_555 1_555 yes
C(1) Si(1) N(1) C(19) 123.5(2) 1_555 1_555 1_555 1_555 yes
C(1) Si(1) C(7) C(8) -52.4(2) 1_555 1_555 1_555 1_555 yes
C(1) Si(1) C(7) C(12) 136.7(2) 1_555 1_555 1_555 1_555 yes
C(1) C(2) C(3) C(4) 0.3(4) 1_555 1_555 1_555 1_555 yes
C(1) C(6) C(5) C(4) 0.5(5) 1_555 1_555 1_555 1_555 yes
C(2) C(1) Si(1) C(7) -15.1(2) 1_555 1_555 1_555 1_555 yes
C(2) C(1) C(6) C(5) -0.3(4) 1_555 1_555 1_555 1_555 yes
C(2) C(3) C(4) C(5) -0.1(5) 1_555 1_555 1_555 1_555 yes
C(3) C(2) C(1) C(6) -0.1(4) 1_555 1_555 1_555 1_555 yes
C(3) C(4) C(5) C(6) -0.3(5) 1_555 1_555 1_555 1_555 yes
C(6) C(1) Si(1) C(7) 160.2(2) 1_555 1_555 1_555 1_555 yes
C(7) Si(1) N(1) C(13) 69.6(2) 1_555 1_555 1_555 1_555 yes
C(7) Si(1) N(1) C(19) -108.8(2) 1_555 1_555 1_555 1_555 yes
C(7) C(8) C(9) C(10) -0.1(4) 1_555 1_555 1_555 1_555 yes
C(7) C(12) C(11) C(10) -0.1(4) 1_555 1_555 1_555 1_555 yes
C(8) C(7) C(12) C(11) -0.6(4) 1_555 1_555 1_555 1_555 yes
C(8) C(9) C(10) C(11) -0.7(4) 1_555 1_555 1_555 1_555 yes
C(9) C(8) C(7) C(12) 0.7(4) 1_555 1_555 1_555 1_555 yes
C(9) C(10) C(11) C(12) 0.7(5) 1_555 1_555 1_555 1_555 yes
C(13) N(1) C(19) C(20) 81.2(3) 1_555 1_555 1_555 1_555 yes
C(13) N(1) C(19) C(24) -101.9(3) 1_555 1_555 1_555 1_555 yes
C(13) C(14) C(15) C(16) 0.4(4) 1_555 1_555 1_555 1_555 yes
C(13) C(18) C(17) C(16) -0.4(4) 1_555 1_555 1_555 1_555 yes
C(14) C(13) N(1) C(19) 176.1(2) 1_555 1_555 1_555 1_555 yes
C(14) C(13) C(18) C(17) 0.4(4) 1_555 1_555 1_555 1_555 yes
C(14) C(15) C(16) C(17) -0.4(4) 1_555 1_555 1_555 1_555 yes
C(15) C(14) C(13) C(18) -0.4(3) 1_555 1_555 1_555 1_555 yes
C(15) C(16) C(17) C(18) 0.4(4) 1_555 1_555 1_555 1_555 yes
C(18) C(13) N(1) C(19) -3.7(3) 1_555 1_555 1_555 1_555 yes
C(19) C(20) C(21) C(22) -0.5(4) 1_555 1_555 1_555 1_555 yes
C(19) C(24) C(23) C(22) -0.4(4) 1_555 1_555 1_555 1_555 yes
C(20) C(19) C(24) C(23) 0.8(4) 1_555 1_555 1_555 1_555 yes
C(20) C(21) C(22) C(23) 1.0(4) 1_555 1_555 1_555 1_555 yes
C(21) C(20) C(19) C(24) -0.4(4) 1_555 1_555 1_555 1_555 yes
C(21) C(22) C(23) C(24) -0.5(4) 1_555 1_555 1_555 1_555 yes
